data_4334267
loop_
_publ_author_name
'Chao Zou'
'Tianfu Zhang'
'Ming-Hua Xie'
'Lijun Yan'
'Guo-Qiang Kong'
'Xiu-Li Yang'
'An Ma'
'Chuan-De Wu'

_publ_section_title
;
 Four Metalloporphyrinic Frameworks as Heterogeneous Catalysts for
 Selective Oxidation and Aldol Reaction
;
_journal_name_full 'Inorganic Chemistry'
_journal_page_first 3620
_journal_page_last 3626
_journal_paper_doi 10.1021/ic3019502
_journal_volume 52
_journal_year 2013
_chemical_formula_sum 'C58 H50 Fe N7 O15 Zn2'
_chemical_formula_weight 1271.64
_chemical_name_systematic
; 
 ? 
;
_space_group_IT_number 123
_symmetry_cell_setting tetragonal
_symmetry_space_group_name_Hall '-P 4 2'
_symmetry_space_group_name_H-M 'P 4/m m m'
_atom_sites_solution_hydrogens geom
_atom_sites_solution_primary direct
_atom_sites_solution_secondary difmap
_audit_creation_method SHELXL-97
_cell_angle_alpha 90.00
_cell_angle_beta 90.00
_cell_angle_gamma 90.00
_cell_formula_units_Z 1
_cell_length_a 16.6651(5)
_cell_length_b 16.6651(5)
_cell_length_c 8.8573(11)
_cell_measurement_reflns_used 7627
_cell_measurement_temperature 293(2)
_cell_measurement_theta_max 67.08
_cell_measurement_theta_min 3.75
_cell_volume 2459.9(3)
_computing_cell_refinement 'CrysAlisPro (Oxford Diffraction Ltd., 2010)'
_computing_data_collection 'CrysAlisPro (Oxford Diffraction Ltd., 2010)'
_computing_data_reduction 'CrysAlisPro (Oxford Diffraction Ltd., 2010)'
_computing_structure_refinement 'SHELXL-97 (Sheldrick, 1997)'
_computing_structure_solution 'SHELXS-97 (Sheldrick, 1990)'
_diffrn_ambient_temperature 293(2)
_diffrn_detector_area_resol_mean 10.3592
_diffrn_measured_fraction_theta_full 0.980
_diffrn_measured_fraction_theta_max 0.980
_diffrn_measurement_device_type 'Xcalibur, Atlas, Gemini ultra'
_diffrn_measurement_method '\w scans'
_diffrn_radiation_monochromator graphite
_diffrn_radiation_source 'fine-focus sealed tube'
_diffrn_radiation_type CuK\a
_diffrn_radiation_wavelength 1.54178
_diffrn_reflns_av_R_equivalents 0.0765
_diffrn_reflns_av_sigmaI/netI 0.0307
_diffrn_reflns_limit_h_max 19
_diffrn_reflns_limit_h_min -14
_diffrn_reflns_limit_k_max 19
_diffrn_reflns_limit_k_min -15
_diffrn_reflns_limit_l_max 10
_diffrn_reflns_limit_l_min -10
_diffrn_reflns_number 7627
_diffrn_reflns_theta_full 67.08
_diffrn_reflns_theta_max 67.08
_diffrn_reflns_theta_min 3.75
_diffrn_standards_interval_count none
_diffrn_standards_interval_time none
_diffrn_standards_number none
_exptl_absorpt_coefficient_mu 2.098
_exptl_absorpt_correction_T_max 0.561
_exptl_absorpt_correction_T_min 0.502
_exptl_absorpt_correction_type empirical
_exptl_absorpt_process_details CrysAlisPro
_exptl_crystal_colour 'deep brown'
_exptl_crystal_density_diffrn 0.858
_exptl_crystal_description bloc
_exptl_crystal_F_000 653
_exptl_crystal_size_max 0.37
_exptl_crystal_size_mid 0.35
_exptl_crystal_size_min 0.29
_platon_squeeze_details
;
There are about three DMF and one H~2~O disordered 
lattice molecules were removed from the formular unit 
by the SQUEEZE process.
;
_refine_diff_density_max 4.933
_refine_diff_density_min -1.837
_refine_diff_density_rms 0.122
_refine_ls_extinction_method none
_refine_ls_goodness_of_fit_ref 1.003
_refine_ls_hydrogen_treatment constr
_refine_ls_matrix_type full
_refine_ls_number_parameters 65
_refine_ls_number_reflns 1303
_refine_ls_number_restraints 0
_refine_ls_restrained_S_all 1.003
_refine_ls_R_factor_all 0.1462
_refine_ls_R_factor_gt 0.1285
_refine_ls_shift/su_max 0.000
_refine_ls_shift/su_mean 0.000
_refine_ls_structure_factor_coef Fsqd
_refine_ls_weighting_details 'calc w=1/[\s^2^(Fo^2^)+(0.0321P)^2^+18.9200P] where P=(Fo^2^+2Fc^2^)/3'
_refine_ls_weighting_scheme calc
_refine_ls_wR_factor_gt 0.2387
_refine_ls_wR_factor_ref 0.2470
_reflns_number_gt 1003
_reflns_number_total 1303
_reflns_threshold_expression >2sigma(I)
_cod_data_source_file ic3019502_si_002_3.cif
_cod_data_source_block Zn-FeTCPP
_cod_database_code 4334267

loop_
_symmetry_equiv_pos_as_xyz
'x, y, z'
'-x, -y, z'
'-y, x, z'
'y, -x, z'
'-x, y, -z'
'x, -y, -z'
'y, x, -z'
'-y, -x, -z'
'-x, -y, -z'
'x, y, -z'
'y, -x, -z'
'-y, x, -z'
'x, -y, z'
'-x, y, z'
'-y, -x, z'
'y, x, z'

loop_
_atom_site_label
_atom_site_type_symbol
_atom_site_fract_x
_atom_site_fract_y
_atom_site_fract_z
_atom_site_U_iso_or_equiv
_atom_site_adp_type
_atom_site_occupancy
_atom_site_symmetry_multiplicity
_atom_site_calc_flag
_atom_site_refinement_flags
Zn Zn 0.5000 0.5000 0.1637(3) 0.0556(8) Uani 1 8 d S
Fe Fe 0.0000 0.0000 -0.0453(19) 0.079(9) Uani 0.50 8 d SP
O1 O 0.4144(3) 0.4144(3) 0.1287(11) 0.097(3) Uani 1 2 d S
O2 O 0.5000 0.5000 0.3845(12) 0.078(4) Uani 1 8 d S
O3 O 0.0000 0.0000 0.193(5) 0.086(14) Uani 0.50 8 d SP
N1 N 0.0000 0.1228(6) 0.0000 0.151(9) Uani 1 4 d S
C1 C 0.0405(6) 0.2532(6) 0.0000 0.167(8) Uani 1 2 d S
H1A H 0.0736 0.2982 0.0000 0.200 Uiso 1 2 calc SR
C2 C 0.0662(6) 0.1708(5) 0.0000 0.139(7) Uani 1 2 d S
C3 C 0.1458(5) 0.1458(5) 0.0000 0.125(8) Uani 1 4 d S
C4 C 0.2085(6) 0.2085(6) 0.0000 0.120(9) Uani 1 4 d S
C5 C 0.2380(4) 0.2380(4) 0.131(3) 0.168(8) Uani 1 2 d S
H5A H 0.2182 0.2182 0.2221 0.201 Uiso 1 2 calc SR
C6 C 0.2986(4) 0.2986(4) 0.135(2) 0.125(5) Uani 1 2 d S
H6A H 0.3182 0.3182 0.2259 0.150 Uiso 1 2 calc SR
C7 C 0.3269(6) 0.3269(6) 0.0000 0.080(5) Uani 1 4 d S
C8 C 0.3934(6) 0.3934(6) 0.0000 0.069(4) Uani 1 4 d S
C9 C 0.5000 0.5000 0.5000 0.042(5) Uani 1 16 d S

loop_
_atom_site_aniso_label
_atom_site_aniso_U_11
_atom_site_aniso_U_22
_atom_site_aniso_U_33
_atom_site_aniso_U_23
_atom_site_aniso_U_13
_atom_site_aniso_U_12
Zn 0.0397(8) 0.0397(8) 0.0874(19) 0.000 0.000 0.000
Fe 0.0204(15) 0.0204(15) 0.20(3) 0.000 0.000 0.000
O1 0.065(3) 0.065(3) 0.162(8) -0.001(3) -0.001(3) -0.025(3)
O2 0.115(7) 0.115(7) 0.004(5) 0.000 0.000 0.000
O3 0.006(6) 0.006(6) 0.25(5) 0.000 0.000 0.000
N1 0.025(5) 0.028(5) 0.40(3) 0.000 0.000 0.000
C1 0.043(5) 0.029(5) 0.43(3) 0.000 0.000 -0.004(4)
C2 0.034(5) 0.027(4) 0.35(2) 0.000 0.000 -0.005(4)
C3 0.033(4) 0.033(4) 0.31(3) 0.000 0.000 -0.003(5)
C4 0.030(4) 0.030(4) 0.30(3) 0.000 0.000 -0.015(6)
C5 0.081(6) 0.081(6) 0.34(3) 0.016(7) 0.016(7) -0.053(7)
C6 0.087(6) 0.087(6) 0.202(16) 0.009(6) 0.009(6) -0.044(7)
C7 0.045(5) 0.045(5) 0.151(16) 0.000 0.000 -0.002(6)
C8 0.049(5) 0.049(5) 0.110(13) 0.000 0.000 0.015(6)
C9 0.062(9) 0.062(9) 0.001(10) 0.000 0.000 0.000

loop_
_atom_type_symbol
_atom_type_description
_atom_type_scat_dispersion_real
_atom_type_scat_dispersion_imag
_atom_type_scat_source
C C 0.0181 0.0091 'International Tables Vol C Tables 4.2.6.8 and 6.1.1.4'
H H 0.0000 0.0000 'International Tables Vol C Tables 4.2.6.8 and 6.1.1.4'
N N 0.0311 0.0180 'International Tables Vol C Tables 4.2.6.8 and 6.1.1.4'
O O 0.0492 0.0322 'International Tables Vol C Tables 4.2.6.8 and 6.1.1.4'
Fe Fe -1.1336 3.1974 'International Tables Vol C Tables 4.2.6.8 and 6.1.1.4'
Zn Zn -1.5491 0.6778 'International Tables Vol C Tables 4.2.6.8 and 6.1.1.4'

loop_
_geom_angle_atom_site_label_1
_geom_angle_atom_site_label_2
_geom_angle_atom_site_label_3
_geom_angle
_geom_angle_site_symmetry_1
_geom_angle_site_symmetry_3
O2 Zn O1 98.7(3) . 2_665
O2 Zn O1 98.7(3) . .
O1 Zn O1 162.5(6) 2_665 .
O2 Zn O1 98.7(3) . 4_565
O1 Zn O1 88.67(8) 2_665 4_565
O1 Zn O1 88.67(9) . 4_565
O2 Zn O1 98.7(3) . 3_655
O1 Zn O1 88.67(9) 2_665 3_655
O1 Zn O1 88.67(8) . 3_655
O1 Zn O1 162.5(6) 4_565 3_655
O2 Zn Zn 180.000(1) . 9_665
O1 Zn Zn 81.3(3) 2_665 9_665
O1 Zn Zn 81.3(3) . 9_665
O1 Zn Zn 81.3(3) 4_565 9_665
O1 Zn Zn 81.3(3) 3_655 9_665
Fe Fe O3 180.000(1) 9 9
Fe Fe N1 78.9(5) 9 .
O3 Fe N1 101.1(5) 9 .
Fe Fe N1 78.9(5) 9 9
O3 Fe N1 101.1(5) 9 9
N1 Fe N1 157.8(9) . 9
Fe Fe N1 78.9(5) 9 11
O3 Fe N1 101.1(5) 9 11
N1 Fe N1 87.88(18) . 11
N1 Fe N1 87.88(18) 9 11
Fe Fe N1 78.9(5) 9 3
O3 Fe N1 101.1(5) 9 3
N1 Fe N1 87.88(18) . 3
N1 Fe N1 87.88(18) 9 3
N1 Fe N1 157.8(9) 11 3
Fe Fe O3 0.000(1) 9 .
O3 Fe O3 180.000(1) 9 .
N1 Fe O3 78.9(5) . .
N1 Fe O3 78.9(5) 9 .
N1 Fe O3 78.9(5) 11 .
N1 Fe O3 78.9(5) 3 .
C8 O1 Zn 122.2(9) . .
C9 O2 Zn 180.000(1) . .
Fe O3 Fe 0.0 9 .
C2 N1 C2 108.1(11) . 5
C2 N1 Fe 125.2(5) . .
C2 N1 Fe 125.2(5) 5 .
C2 N1 Fe 125.2(5) . 9
C2 N1 Fe 125.2(5) 5 9
Fe N1 Fe 22.2(9) . 9
C1 C1 C2 107.3(5) 5 .
N1 C2 C3 126.6(9) . .
N1 C2 C1 108.6(8) . .
C3 C2 C1 124.7(8) . .
C2 C3 C2 124.9(11) . 7
C2 C3 C4 117.6(6) . .
C2 C3 C4 117.6(6) 7 .
C5 C4 C5 118.2(15) . 10
C5 C4 C3 120.9(8) . .
C5 C4 C3 120.9(8) 10 .
C4 C5 C6 122.1(17) . .
C7 C6 C5 117.9(16) . .
C6 C7 C6 121.7(15) 10 .
C6 C7 C8 119.1(8) 10 .
C6 C7 C8 119.1(8) . .
O1 C8 O1 133.2(15) . 10
O1 C8 C7 113.4(8) . .
O1 C8 C7 113.4(8) 10 .
O2 C9 O2 180.000(3) . 9_666

loop_
_geom_bond_atom_site_label_1
_geom_bond_atom_site_label_2
_geom_bond_distance
_geom_bond_site_symmetry_2
Zn O2 1.955(11) .
Zn O1 2.042(6) 2_665
Zn O1 2.042(6) .
Zn O1 2.042(6) 4_565
Zn O1 2.042(6) 3_655
Zn Zn 2.900(5) 9_665
Fe Fe 0.80(3) 9
Fe O3 1.31(5) 9
Fe N1 2.085(11) .
Fe N1 2.085(11) 9
Fe N1 2.085(11) 11
Fe N1 2.085(11) 3
Fe O3 2.11(5) .
O1 C8 1.242(10) .
O2 C9 1.023(11) .
O3 Fe 1.31(5) 9
N1 C2 1.363(10) .
N1 C2 1.363(10) 5
N1 Fe 2.085(11) 9
C1 C1 1.350(19) 5
C1 C2 1.439(12) .
C2 C3 1.390(11) .
C3 C2 1.390(11) 7
C3 C4 1.479(17) .
C4 C5 1.36(2) .
C4 C5 1.36(2) 10
C5 C6 1.428(14) .
C6 C7 1.367(16) .
C7 C6 1.367(16) 10
C7 C8 1.569(19) .
C8 O1 1.242(10) 10
C9 O2 1.023(11) 9_666

loop_
_platon_squeeze_void_nr
_platon_squeeze_void_average_x
_platon_squeeze_void_average_y
_platon_squeeze_void_average_z
_platon_squeeze_void_volume
_platon_squeeze_void_count_electrons
_platon_squeeze_void_content
1 -0.018 0.429 -0.220 1658 397 ' '
